data_7243805
loop_
_publ_author_name
'Adcock, Alyssa K.'
'Marwitz, Alexander C.'
'Sanz, Lulio A.'
'Lee Ayscue, R.'
'Bertke, Jeffery A.'
'Knope, Karah E.'

_publ_section_title
;
 Synthesis, structural characterization, and luminescence properties of
 heteroleptic bismuth-organic compounds
;
_journal_issue 46
_journal_name_full CrystEngComm
_journal_page_first 8183
_journal_page_last 8197
_journal_paper_doi 10.1039/D1CE01242H
_journal_volume 23
_journal_year 2021
_chemical_formula_moiety 'C31 H19 Bi Br F6 N3 O4 S2'
_chemical_formula_sum 'C31 H19 Bi Br F6 N3 O4 S2'
_chemical_formula_weight 964.50
_space_group_crystal_system triclinic
_space_group_IT_number 2
_space_group_name_Hall '-P 1'
_space_group_name_H-M_alt 'P -1'
_atom_sites_solution_hydrogens geom
_audit_creation_method SHELXL-2018/3
_audit_update_record
;
2019-04-30 deposited with the CCDC.	2021-10-29 downloaded from the CCDC.
;
_cell_angle_alpha 91.545(2)
_cell_angle_beta 92.281(2)
_cell_angle_gamma 109.003(2)
_cell_formula_units_Z 2
_cell_length_a 10.2659(6)
_cell_length_b 10.8192(6)
_cell_length_c 14.9442(8)
_cell_measurement_reflns_used 9648
_cell_measurement_temperature 101(2)
_cell_measurement_theta_max 26.39
_cell_measurement_theta_min 2.38
_cell_volume 1566.73(15)
_computing_cell_refinement 'SAINT V8.34A (Bruker, 2005)'
_computing_data_collection 'APEX2 V2014.9-0 (Bruker, 2014)'
_computing_data_reduction
; 
SAINT V8.34A, XPREP v2014/2, SADABS V2014/4 (Bruker, 2014) 
;
_computing_molecular_graphics 'ShelXle (Sheldrick, 2011)'
_computing_publication_material 'enCIFer V1.6.1. (IUCr, 2017)'
_computing_structure_refinement 'SHELXL-2018/3 (Sheldrick, 2018)'
_computing_structure_solution 'SHELXT 2014/5 (Sheldrick, 2014)'
_diffrn_ambient_temperature 101(2)
_diffrn_measured_fraction_theta_full 0.999
_diffrn_measured_fraction_theta_max 0.998
_diffrn_measurement_device 'Bruker D8 Quest/Photon 100'
_diffrn_measurement_method 'profile data from \f and \w scans'
_diffrn_radiation_monochromator 'multilayer mirrors'
_diffrn_radiation_source 'microfocus sealed tube'
_diffrn_radiation_type MoK\a
_diffrn_radiation_wavelength 0.71073
_diffrn_reflns_av_R_equivalents 0.0311
_diffrn_reflns_av_unetI/netI 0.0174
_diffrn_reflns_Laue_measured_fraction_full 0.999
_diffrn_reflns_Laue_measured_fraction_max 0.998
_diffrn_reflns_limit_h_max 12
_diffrn_reflns_limit_h_min -12
_diffrn_reflns_limit_k_max 13
_diffrn_reflns_limit_k_min -13
_diffrn_reflns_limit_l_max 18
_diffrn_reflns_limit_l_min -18
_diffrn_reflns_number 48006
_diffrn_reflns_point_group_measured_fraction_full 0.999
_diffrn_reflns_point_group_measured_fraction_max 0.998
_diffrn_reflns_theta_full 25.500
_diffrn_reflns_theta_max 26.414
_diffrn_reflns_theta_min 1.993
_exptl_absorpt_coefficient_mu 7.114
_exptl_absorpt_correction_T_max 0.7942
_exptl_absorpt_correction_T_min 0.3212
_exptl_absorpt_correction_type multi-scan
_exptl_absorpt_process_details 'SADABS V2014/4 (Bruker, 2014)'
_exptl_crystal_colour yellow
_exptl_crystal_density_diffrn 2.045
_exptl_crystal_density_method 'not measured'
_exptl_crystal_description 'thick needle'
_exptl_crystal_F_000 924
_exptl_crystal_preparation Luminescent
_exptl_crystal_size_max 0.235
_exptl_crystal_size_mid 0.090
_exptl_crystal_size_min 0.048
_refine_diff_density_max 1.176
_refine_diff_density_min -0.607
_refine_diff_density_rms 0.075
_refine_ls_extinction_method none
_refine_ls_goodness_of_fit_ref 1.059
_refine_ls_hydrogen_treatment constr
_refine_ls_matrix_type full
_refine_ls_number_parameters 470
_refine_ls_number_reflns 6435
_refine_ls_number_restraints 104
_refine_ls_restrained_S_all 1.052
_refine_ls_R_factor_all 0.0157
_refine_ls_R_factor_gt 0.0144
_refine_ls_shift/su_max 0.002
_refine_ls_shift/su_mean 0.000
_refine_ls_structure_factor_coef Fsqd
_refine_ls_weighting_details 'w=1/[\s^2^(Fo^2^)+(0.0113P)^2^+1.9603P] where P=(Fo^2^+2Fc^2^)/3'
_refine_ls_weighting_scheme calc
_refine_ls_wR_factor_gt 0.0334
_refine_ls_wR_factor_ref 0.0338
_reflns_Friedel_coverage 0.000
_reflns_number_gt 6196
_reflns_number_total 6436
_reflns_threshold_expression 'I > 2\s(I)'
_cod_data_source_file d1ce01242h2.cif
_cod_data_source_block pbar1
_cod_depositor_comments 'Adding full bibliography for 7243803--7243808.cif.'
_cod_database_code 7243805
_shelx_shelxl_version_number 2018/3
_shelx_space_group_comment
;
The symmetry employed for this shelxl refinement is uniquely defined
by the following loop, which should always be used as a source of
symmetry information in preference to the above space-group names.
They are only intended as comments.
;
_shelx_estimated_absorpt_t_min 0.286
_shelx_estimated_absorpt_t_max 0.726

loop_
_space_group_symop_operation_xyz
'x, y, z'
'-x, -y, -z'

loop_
_atom_site_label
_atom_site_type_symbol
_atom_site_fract_x
_atom_site_fract_y
_atom_site_fract_z
_atom_site_U_iso_or_equiv
_atom_site_adp_type
_atom_site_occupancy
_atom_site_site_symmetry_order
_atom_site_calc_flag
_atom_site_refinement_flags_posn
_atom_site_refinement_flags_adp
_atom_site_refinement_flags_occupancy
_atom_site_disorder_assembly
_atom_site_disorder_group
Bi1 Bi 0.69895(2) 0.79207(2) 0.30777(2) 0.00935(3) Uani 1 1 d . . . . .
Br1 Br 0.45249(2) 0.78343(2) 0.37728(2) 0.01573(5) Uani 1 1 d . . . . .
S11 S 0.51438(6) 0.30181(5) 0.39263(4) 0.01441(11) Uani 1 1 d . . . . .
F11 F 0.30195(18) 0.52900(16) 0.02572(11) 0.0420(5) Uani 1 1 d . . . . .
F12 F 0.35712(16) 0.73187(15) 0.06630(10) 0.0311(4) Uani 1 1 d . . . . .
F13 F 0.49236(16) 0.66608(16) -0.01293(9) 0.0311(4) Uani 1 1 d . . . . .
O11 O 0.58801(17) 0.71653(15) 0.16130(10) 0.0166(3) Uani 1 1 d . . . . .
O12 O 0.58870(16) 0.55350(14) 0.31107(10) 0.0141(3) Uani 1 1 d . . . . .
C11 C 0.4079(3) 0.6329(2) 0.05434(16) 0.0213(5) Uani 1 1 d . . . . .
C12 C 0.4848(2) 0.6148(2) 0.13999(14) 0.0141(4) Uani 1 1 d . . . . .
C13 C 0.4380(2) 0.4972(2) 0.18036(15) 0.0146(4) Uani 1 1 d . . . . .
H13 H 0.359785 0.431012 0.153512 0.018 Uiso 1 1 calc R U . . .
C14 C 0.5009(2) 0.4694(2) 0.26063(14) 0.0111(4) Uani 1 1 d . . . . .
C15 C 0.4624(2) 0.3330(2) 0.28723(14) 0.0116(4) Uani 1 1 d . . . . .
C16 C 0.3933(2) 0.2176(2) 0.23642(15) 0.0117(4) Uani 1 1 d . . . . .
H16 H 0.355055 0.214278 0.177103 0.014 Uiso 1 1 calc R U . . .
C17 C 0.3886(2) 0.1060(2) 0.28645(16) 0.0166(5) Uani 1 1 d . . . . .
H17 H 0.347230 0.018644 0.263396 0.020 Uiso 1 1 calc R U . . .
C18 C 0.4490(2) 0.1368(2) 0.37037(16) 0.0162(5) Uani 1 1 d . . . . .
H18 H 0.454192 0.073572 0.412005 0.019 Uiso 1 1 calc R U . . .
F21 F 0.9488(2) 0.49385(16) 0.15995(12) 0.0421(4) Uani 1 1 d . . . . .
F22 F 1.02876(18) 0.51756(16) 0.29526(11) 0.0371(4) Uani 1 1 d . . . . .
F23 F 1.15820(18) 0.61097(17) 0.19154(15) 0.0509(5) Uani 1 1 d . . . . .
O21 O 0.88634(18) 0.67846(16) 0.28715(12) 0.0220(4) Uani 1 1 d . . . . .
O22 O 0.92668(16) 0.94414(15) 0.24516(11) 0.0173(3) Uani 1 1 d . . . . .
C21 C 1.0316(3) 0.5816(2) 0.21945(18) 0.0237(5) Uani 1 1 d . . . . .
C22 C 0.9807(2) 0.6988(2) 0.23321(15) 0.0157(5) Uani 1 1 d . . . . .
C23 C 1.0421(2) 0.8072(2) 0.18385(15) 0.0175(5) Uani 1 1 d . . . . .
H23 H 1.110429 0.803250 0.143843 0.021 Uiso 1 1 calc R U . . .
C24 C 1.0080(2) 0.9233(2) 0.19024(14) 0.0142(4) Uani 1 1 d . . . . .
C25 C 1.0712(2) 1.0297(2) 0.13005(15) 0.0170(5) Uani 1 1 d D . . . .
C26A C 1.1610(17) 1.0280(18) 0.0607(11) 0.018(2) Uani 0.630(3) 1 d D U P A 1
H26A H 1.196522 0.959145 0.047289 0.022 Uiso 0.630(3) 1 calc R U P A 1
C27A C 1.1900(10) 1.1493(6) 0.0132(7) 0.0212(13) Uani 0.630(3) 1 d D U P A 1
H27A H 1.247575 1.169253 -0.036204 0.025 Uiso 0.630(3) 1 calc R U P A 1
C28A C 1.1262(9) 1.2306(9) 0.0470(4) 0.0209(16) Uani 0.630(3) 1 d D U P A 1
H28A H 1.134734 1.313896 0.024291 0.025 Uiso 0.630(3) 1 calc R U P A 1
S21A S 1.0287(4) 1.1664(2) 0.1349(3) 0.0195(4) Uani 0.630(3) 1 d D U P A 1
C26B C 1.036(2) 1.1465(16) 0.1369(16) 0.022(3) Uani 0.370(3) 1 d D U P A 2
H26B H 0.976910 1.164188 0.179195 0.027 Uiso 0.370(3) 1 calc R U P A 2
C27B C 1.1054(15) 1.2345(15) 0.0684(8) 0.018(2) Uani 0.370(3) 1 d D U P A 2
H27B H 1.096331 1.318105 0.060003 0.022 Uiso 0.370(3) 1 calc R U P A 2
C28B C 1.1841(17) 1.1840(10) 0.0182(12) 0.020(2) Uani 0.370(3) 1 d D U P A 2
H28B H 1.236644 1.227957 -0.029303 0.024 Uiso 0.370(3) 1 calc R U P A 2
S21B S 1.1780(8) 1.0318(8) 0.0500(5) 0.0197(9) Uani 0.370(3) 1 d D U P A 2
C31 C 0.6298(2) 1.0043(2) 0.16312(15) 0.0175(5) Uani 1 1 d . . . . .
H31 H 0.587750 0.923557 0.130393 0.021 Uiso 1 1 calc R U . . .
C32 C 0.6373(3) 1.1192(2) 0.12191(16) 0.0196(5) Uani 1 1 d . . . . .
H32 H 0.599939 1.117457 0.062532 0.024 Uiso 1 1 calc R U . . .
C33 C 0.7004(2) 1.2363(2) 0.16889(16) 0.0181(5) Uani 1 1 d . . . . .
H33 H 0.708589 1.316904 0.142001 0.022 Uiso 1 1 calc R U . . .
C34 C 0.7515(2) 1.2349(2) 0.25593(15) 0.0152(4) Uani 1 1 d . . . . .
H34 H 0.795506 1.314603 0.289328 0.018 Uiso 1 1 calc R U . . .
C35 C 0.7380(2) 1.1156(2) 0.29402(14) 0.0116(4) Uani 1 1 d . . . . .
C36 C 0.7862(2) 1.1075(2) 0.38814(14) 0.0112(4) Uani 1 1 d . . . . .
C37 C 0.8268(2) 1.2167(2) 0.44712(15) 0.0135(4) Uani 1 1 d . . . . .
H37 H 0.823906 1.298820 0.428014 0.016 Uiso 1 1 calc R U . . .
C38 C 0.8712(2) 1.2039(2) 0.53369(15) 0.0151(4) Uani 1 1 d . . . . .
H38 H 0.900694 1.277727 0.574433 0.018 Uiso 1 1 calc R U . . .
C39 C 0.8724(2) 1.0835(2) 0.56078(15) 0.0135(4) Uani 1 1 d . . . . .
H39 H 0.903068 1.073425 0.620128 0.016 Uiso 1 1 calc R U . . .
C310 C 0.8281(2) 0.9767(2) 0.49969(14) 0.0104(4) Uani 1 1 d . . . . .
C311 C 0.8218(2) 0.8431(2) 0.52511(14) 0.0112(4) Uani 1 1 d . . . . .
C312 C 0.8612(2) 0.8171(2) 0.61087(14) 0.0132(4) Uani 1 1 d . . . . .
H312 H 0.898291 0.886302 0.654670 0.016 Uiso 1 1 calc R U . . .
C313 C 0.8458(2) 0.6895(2) 0.63169(15) 0.0154(5) Uani 1 1 d . . . . .
H313 H 0.869743 0.670066 0.690452 0.018 Uiso 1 1 calc R U . . .
C314 C 0.7952(2) 0.5905(2) 0.56642(15) 0.0160(5) Uani 1 1 d . . . . .
H314 H 0.783176 0.502131 0.579429 0.019 Uiso 1 1 calc R U . . .
C315 C 0.7628(2) 0.6235(2) 0.48178(15) 0.0153(5) Uani 1 1 d . . . . .
H315 H 0.731176 0.556411 0.436000 0.018 Uiso 1 1 calc R U . . .
N31 N 0.67897(19) 1.00186(17) 0.24696(12) 0.0123(4) Uani 1 1 d . . . . .
N32 N 0.78610(18) 0.98966(17) 0.41468(12) 0.0100(3) Uani 1 1 d . . . . .
N33 N 0.77396(18) 0.74612(17) 0.46169(12) 0.0115(4) Uani 1 1 d . . . . .

loop_
_atom_site_aniso_label
_atom_site_aniso_U_11
_atom_site_aniso_U_22
_atom_site_aniso_U_33
_atom_site_aniso_U_23
_atom_site_aniso_U_13
_atom_site_aniso_U_12
Bi1 0.01173(4) 0.00771(4) 0.00809(4) 0.00126(3) -0.00015(3) 0.00247(3)
Br1 0.01321(11) 0.01626(11) 0.01779(11) 0.00394(8) 0.00284(8) 0.00441(8)
S11 0.0153(3) 0.0131(3) 0.0147(3) 0.0039(2) 0.0000(2) 0.0043(2)
F11 0.0423(10) 0.0275(8) 0.0371(10) 0.0131(7) -0.0274(8) -0.0120(7)
F12 0.0327(9) 0.0345(9) 0.0314(9) 0.0150(7) -0.0006(7) 0.0174(7)
F13 0.0348(9) 0.0449(10) 0.0115(7) 0.0066(6) 0.0007(6) 0.0096(7)
O11 0.0231(9) 0.0117(8) 0.0115(8) 0.0017(6) -0.0017(6) 0.0009(7)
O12 0.0170(8) 0.0098(7) 0.0128(8) 0.0005(6) -0.0033(6) 0.0014(6)
C11 0.0239(13) 0.0174(12) 0.0167(12) 0.0053(9) -0.0048(10) -0.0011(10)
C12 0.0166(11) 0.0150(11) 0.0111(11) 0.0005(8) 0.0003(8) 0.0059(9)
C13 0.0147(11) 0.0122(10) 0.0142(11) -0.0003(8) -0.0027(9) 0.0012(9)
C14 0.0111(10) 0.0110(10) 0.0123(10) 0.0008(8) 0.0039(8) 0.0048(8)
C15 0.0115(10) 0.0122(10) 0.0119(10) 0.0016(8) 0.0002(8) 0.0051(8)
C16 0.0112(10) 0.0093(10) 0.0151(11) 0.0026(8) 0.0043(8) 0.0034(8)
C17 0.0147(11) 0.0110(10) 0.0233(12) 0.0003(9) 0.0042(9) 0.0024(9)
C18 0.0151(11) 0.0118(10) 0.0229(12) 0.0071(9) 0.0044(9) 0.0052(9)
F21 0.0556(12) 0.0237(8) 0.0444(11) -0.0124(7) -0.0065(9) 0.0115(8)
F22 0.0485(11) 0.0327(9) 0.0409(10) 0.0113(7) 0.0015(8) 0.0273(8)
F23 0.0326(10) 0.0307(9) 0.0988(16) 0.0120(10) 0.0331(10) 0.0191(8)
O21 0.0237(9) 0.0202(9) 0.0264(9) 0.0110(7) 0.0110(7) 0.0112(7)
O22 0.0174(8) 0.0155(8) 0.0189(8) 0.0032(6) 0.0049(7) 0.0046(7)
C21 0.0229(13) 0.0189(12) 0.0296(14) 0.0013(10) 0.0056(11) 0.0067(10)
C22 0.0133(11) 0.0166(11) 0.0171(11) -0.0009(9) -0.0027(9) 0.0055(9)
C23 0.0170(12) 0.0190(12) 0.0158(11) 0.0004(9) 0.0049(9) 0.0043(9)
C24 0.0121(11) 0.0165(11) 0.0111(10) 0.0010(8) -0.0020(8) 0.0009(9)
C25 0.0139(11) 0.0182(11) 0.0144(11) 0.0011(9) -0.0034(9) -0.0004(9)
C26A 0.022(5) 0.015(3) 0.011(4) 0.004(3) -0.003(3) -0.002(3)
C27A 0.019(2) 0.024(3) 0.013(2) 0.002(3) 0.0001(16) -0.003(2)
C28A 0.024(3) 0.019(2) 0.012(3) 0.007(2) 0.001(2) -0.005(2)
S21A 0.0231(7) 0.0119(7) 0.0211(8) 0.0035(6) -0.0020(6) 0.0025(6)
C26B 0.022(5) 0.023(5) 0.012(4) 0.007(4) 0.002(4) -0.007(4)
C27B 0.017(4) 0.017(3) 0.016(4) 0.000(4) 0.000(3) 0.001(3)
C28B 0.020(3) 0.020(4) 0.013(3) 0.004(4) 0.000(3) -0.003(4)
S21B 0.0178(16) 0.0236(15) 0.0116(16) 0.0001(11) 0.0050(10) -0.0019(12)
C31 0.0235(12) 0.0154(11) 0.0140(11) 0.0007(9) -0.0008(9) 0.0071(10)
C32 0.0263(13) 0.0202(12) 0.0136(11) 0.0048(9) -0.0011(10) 0.0093(10)
C33 0.0205(12) 0.0142(11) 0.0208(12) 0.0079(9) 0.0024(9) 0.0065(9)
C34 0.0164(11) 0.0120(10) 0.0172(11) 0.0028(9) 0.0027(9) 0.0042(9)
C35 0.0096(10) 0.0116(10) 0.0148(11) 0.0024(8) 0.0035(8) 0.0045(8)
C36 0.0080(10) 0.0115(10) 0.0145(11) 0.0029(8) 0.0026(8) 0.0033(8)
C37 0.0130(11) 0.0096(10) 0.0186(11) 0.0000(8) 0.0007(9) 0.0044(8)
C38 0.0131(11) 0.0138(11) 0.0172(11) -0.0037(9) -0.0007(9) 0.0032(9)
C39 0.0113(10) 0.0150(11) 0.0133(11) -0.0020(8) -0.0007(8) 0.0036(9)
C310 0.0066(10) 0.0115(10) 0.0121(10) 0.0007(8) -0.0005(8) 0.0017(8)
C311 0.0077(10) 0.0134(10) 0.0116(10) 0.0006(8) 0.0010(8) 0.0024(8)
C312 0.0130(11) 0.0151(11) 0.0112(10) -0.0010(8) -0.0011(8) 0.0047(9)
C313 0.0163(11) 0.0195(11) 0.0119(11) 0.0038(9) -0.0011(9) 0.0080(9)
C314 0.0182(12) 0.0121(10) 0.0183(12) 0.0035(9) -0.0003(9) 0.0056(9)
C315 0.0160(11) 0.0118(10) 0.0171(11) -0.0006(9) -0.0026(9) 0.0038(9)
N31 0.0140(9) 0.0108(9) 0.0128(9) 0.0020(7) 0.0005(7) 0.0047(7)
N32 0.0086(9) 0.0103(8) 0.0107(9) 0.0016(7) 0.0015(7) 0.0025(7)
N33 0.0115(9) 0.0115(9) 0.0111(9) 0.0009(7) 0.0005(7) 0.0032(7)

loop_
_atom_type_symbol
_atom_type_description
_atom_type_scat_dispersion_real
_atom_type_scat_dispersion_imag
_atom_type_scat_source
C C 0.0033 0.0016 'International Tables Vol C Tables 4.2.6.8 and 6.1.1.4'
H H 0.0000 0.0000 'International Tables Vol C Tables 4.2.6.8 and 6.1.1.4'
N N 0.0061 0.0033 'International Tables Vol C Tables 4.2.6.8 and 6.1.1.4'
O O 0.0106 0.0060 'International Tables Vol C Tables 4.2.6.8 and 6.1.1.4'
F F 0.0171 0.0103 'International Tables Vol C Tables 4.2.6.8 and 6.1.1.4'
S S 0.1246 0.1234 'International Tables Vol C Tables 4.2.6.8 and 6.1.1.4'
Br Br -0.2901 2.4595 'International Tables Vol C Tables 4.2.6.8 and 6.1.1.4'
Bi Bi -4.1077 10.2566 'International Tables Vol C Tables 4.2.6.8 and 6.1.1.4'

loop_
_geom_angle_atom_site_label_1
_geom_angle_atom_site_label_2
_geom_angle_atom_site_label_3
_geom_angle
_geom_angle_site_symmetry_1
_geom_angle_site_symmetry_3
_geom_angle_publ_flag
O11 Bi1 O12 72.56(5) . . ?
O11 Bi1 N33 150.61(5) . . ?
O12 Bi1 N33 78.31(5) . . ?
O11 Bi1 N32 143.62(5) . . ?
O12 Bi1 N32 139.61(5) . . ?
N33 Bi1 N32 65.12(6) . . ?
O11 Bi1 N31 78.62(5) . . ?
O12 Bi1 N31 145.11(5) . . ?
N33 Bi1 N31 129.97(6) . . ?
N32 Bi1 N31 65.06(6) . . ?
O11 Bi1 O22 94.45(5) . . ?
O12 Bi1 O22 134.30(5) . . ?
N33 Bi1 O22 103.28(5) . . ?
N32 Bi1 O22 73.46(5) . . ?
N31 Bi1 O22 66.25(5) . . ?
O11 Bi1 O21 93.45(6) . . ?
O12 Bi1 O21 70.94(5) . . ?
N33 Bi1 O21 73.14(6) . . ?
N32 Bi1 O21 111.44(6) . . ?
N31 Bi1 O21 130.94(5) . . ?
O22 Bi1 O21 66.27(5) . . ?
O11 Bi1 Br1 91.55(4) . . ?
O12 Bi1 Br1 80.47(4) . . ?
N33 Bi1 Br1 87.33(4) . . ?
N32 Bi1 Br1 81.28(4) . . ?
N31 Bi1 Br1 81.09(4) . . ?
O22 Bi1 Br1 144.78(4) . . ?
O21 Bi1 Br1 147.92(4) . . ?
C18 S11 C15 91.53(11) . . ?
C12 O11 Bi1 128.78(14) . . ?
C14 O12 Bi1 134.11(14) . . ?
F11 C11 F13 107.3(2) . . ?
F11 C11 F12 106.5(2) . . ?
F13 C11 F12 105.81(19) . . ?
F11 C11 C12 115.06(19) . . ?
F13 C11 C12 111.3(2) . . ?
F12 C11 C12 110.39(19) . . ?
O11 C12 C13 130.3(2) . . ?
O11 C12 C11 111.45(19) . . ?
C13 C12 C11 118.2(2) . . ?
C12 C13 C14 123.2(2) . . ?
C12 C13 H13 118.4 . . ?
C14 C13 H13 118.4 . . ?
O12 C14 C13 124.8(2) . . ?
O12 C14 C15 116.74(19) . . ?
C13 C14 C15 118.43(19) . . ?
C16 C15 C14 129.2(2) . . ?
C16 C15 S11 112.09(16) . . ?
C14 C15 S11 118.59(16) . . ?
C15 C16 C17 110.3(2) . . ?
C15 C16 H16 124.8 . . ?
C17 C16 H16 124.8 . . ?
C18 C17 C16 113.5(2) . . ?
C18 C17 H17 123.3 . . ?
C16 C17 H17 123.3 . . ?
C17 C18 S11 112.52(17) . . ?
C17 C18 H18 123.7 . . ?
S11 C18 H18 123.7 . . ?
C22 O21 Bi1 130.65(14) . . ?
C24 O22 Bi1 132.27(14) . . ?
F23 C21 F21 107.0(2) . . ?
F23 C21 F22 106.8(2) . . ?
F21 C21 F22 105.4(2) . . ?
F23 C21 C22 114.8(2) . . ?
F21 C21 C22 110.9(2) . . ?
F22 C21 C22 111.3(2) . . ?
O21 C22 C23 130.5(2) . . ?
O21 C22 C21 113.1(2) . . ?
C23 C22 C21 116.4(2) . . ?
C22 C23 C24 123.1(2) . . ?
C22 C23 H23 118.5 . . ?
C24 C23 H23 118.5 . . ?
O22 C24 C23 124.5(2) . . ?
O22 C24 C25 116.4(2) . . ?
C23 C24 C25 119.1(2) . . ?
C26A C25 C24 127.0(8) . . ?
C26B C25 C24 118.7(8) . . ?
C26B C25 S21B 113.0(7) . . ?
C24 C25 S21B 128.2(3) . . ?
C26A C25 S21A 113.1(7) . . ?
C24 C25 S21A 119.7(2) . . ?
C25 C26A C27A 108.8(13) . . ?
C25 C26A H26A 125.6 . . ?
C27A C26A H26A 125.6 . . ?
C28A C27A C26A 113.0(11) . . ?
C28A C27A H27A 123.5 . . ?
C26A C27A H27A 123.5 . . ?
C27A C28A S21A 112.3(8) . . ?
C27A C28A H28A 123.8 . . ?
S21A C28A H28A 123.8 . . ?
C25 S21A C28A 92.8(4) . . ?
C25 C26B C27B 108.9(14) . . ?
C25 C26B H26B 125.6 . . ?
C27B C26B H26B 125.6 . . ?
C28B C27B C26B 112.6(16) . . ?
C28B C27B H27B 123.7 . . ?
C26B C27B H27B 123.7 . . ?
C27B C28B S21B 112.1(14) . . ?
C27B C28B H28B 123.9 . . ?
S21B C28B H28B 123.9 . . ?
C25 S21B C28B 93.4(7) . . ?
N31 C31 C32 122.8(2) . . ?
N31 C31 H31 118.6 . . ?
C32 C31 H31 118.6 . . ?
C33 C32 C31 118.5(2) . . ?
C33 C32 H32 120.7 . . ?
C31 C32 H32 120.7 . . ?
C32 C33 C34 119.1(2) . . ?
C32 C33 H33 120.5 . . ?
C34 C33 H33 120.5 . . ?
C33 C34 C35 119.5(2) . . ?
C33 C34 H34 120.3 . . ?
C35 C34 H34 120.3 . . ?
N31 C35 C34 121.0(2) . . ?
N31 C35 C36 117.01(18) . . ?
C34 C35 C36 121.9(2) . . ?
N32 C36 C37 121.3(2) . . ?
N32 C36 C35 117.23(19) . . ?
C37 C36 C35 121.48(19) . . ?
C38 C37 C36 119.1(2) . . ?
C38 C37 H37 120.4 . . ?
C36 C37 H37 120.4 . . ?
C39 C38 C37 119.7(2) . . ?
C39 C38 H38 120.1 . . ?
C37 C38 H38 120.1 . . ?
C38 C39 C310 118.9(2) . . ?
C38 C39 H39 120.5 . . ?
C310 C39 H39 120.5 . . ?
N32 C310 C39 121.33(19) . . ?
N32 C310 C311 116.76(18) . . ?
C39 C310 C311 121.89(19) . . ?
N33 C311 C312 120.6(2) . . ?
N33 C311 C310 117.19(18) . . ?
C312 C311 C310 122.19(19) . . ?
C313 C312 C311 119.4(2) . . ?
C313 C312 H312 120.3 . . ?
C311 C312 H312 120.3 . . ?
C314 C313 C312 119.5(2) . . ?
C314 C313 H313 120.2 . . ?
C312 C313 H313 120.2 . . ?
C315 C314 C313 118.2(2) . . ?
C315 C314 H314 120.9 . . ?
C313 C314 H314 120.9 . . ?
N33 C315 C314 122.6(2) . . ?
N33 C315 H315 118.7 . . ?
C314 C315 H315 118.7 . . ?
C31 N31 C35 119.04(19) . . ?
C31 N31 Bi1 120.63(14) . . ?
C35 N31 Bi1 119.50(14) . . ?
C36 N32 C310 119.64(18) . . ?
C36 N32 Bi1 120.09(14) . . ?
C310 N32 Bi1 120.23(13) . . ?
C315 N33 C311 119.57(19) . . ?
C315 N33 Bi1 119.71(14) . . ?
C311 N33 Bi1 120.70(14) . . ?

loop_
_geom_bond_atom_site_label_1
_geom_bond_atom_site_label_2
_geom_bond_distance
_geom_bond_site_symmetry_2
_geom_bond_publ_flag
Bi1 O11 2.4196(15) . ?
Bi1 O12 2.4606(15) . ?
Bi1 N33 2.5102(18) . ?
Bi1 N32 2.5257(17) . ?
Bi1 N31 2.5336(18) . ?
Bi1 O22 2.6077(16) . ?
Bi1 O21 2.6216(16) . ?
Bi1 Br1 2.7477(3) . ?
S11 C18 1.708(2) . ?
S11 C15 1.720(2) . ?
F11 C11 1.331(3) . ?
F12 C11 1.345(3) . ?
F13 C11 1.333(3) . ?
O11 C12 1.276(3) . ?
O12 C14 1.258(3) . ?
C11 C12 1.528(3) . ?
C12 C13 1.372(3) . ?
C13 C14 1.425(3) . ?
C13 H13 0.9500 . ?
C14 C15 1.468(3) . ?
C15 C16 1.403(3) . ?
C16 C17 1.425(3) . ?
C16 H16 0.9500 . ?
C17 C18 1.360(3) . ?
C17 H17 0.9500 . ?
C18 H18 0.9500 . ?
F21 C21 1.335(3) . ?
F22 C21 1.340(3) . ?
F23 C21 1.321(3) . ?
O21 C22 1.253(3) . ?
O22 C24 1.260(3) . ?
C21 C22 1.533(3) . ?
C22 C23 1.385(3) . ?
C23 C24 1.411(3) . ?
C23 H23 0.9500 . ?
C24 C25 1.474(3) . ?
C25 C26A 1.419(13) . ?
C25 C26B 1.425(14) . ?
C25 S21B 1.650(6) . ?
C25 S21A 1.673(3) . ?
C26A C27A 1.458(16) . ?
C26A H26A 0.9500 . ?
C27A C28A 1.354(7) . ?
C27A H27A 0.9500 . ?
C28A S21A 1.706(7) . ?
C28A H28A 0.9500 . ?
C26B C27B 1.461(18) . ?
C26B H26B 0.9500 . ?
C27B C28B 1.352(9) . ?
C27B H27B 0.9500 . ?
C28B S21B 1.708(10) . ?
C28B H28B 0.9500 . ?
C31 N31 1.336(3) . ?
C31 C32 1.383(3) . ?
C31 H31 0.9500 . ?
C32 C33 1.378(3) . ?
C32 H32 0.9500 . ?
C33 C34 1.386(3) . ?
C33 H33 0.9500 . ?
C34 C35 1.392(3) . ?
C34 H34 0.9500 . ?
C35 N31 1.345(3) . ?
C35 C36 1.487(3) . ?
C36 N32 1.345(3) . ?
C36 C37 1.392(3) . ?
C37 C38 1.380(3) . ?
C37 H37 0.9500 . ?
C38 C39 1.378(3) . ?
C38 H38 0.9500 . ?
C39 C310 1.393(3) . ?
C39 H39 0.9500 . ?
C310 N32 1.351(3) . ?
C310 C311 1.486(3) . ?
C311 N33 1.347(3) . ?
C311 C312 1.392(3) . ?
C312 C313 1.383(3) . ?
C312 H312 0.9500 . ?
C313 C314 1.382(3) . ?
C313 H313 0.9500 . ?
C314 C315 1.381(3) . ?
C314 H314 0.9500 . ?
C315 N33 1.337(3) . ?
C315 H315 0.9500 . ?
